data_7135292
loop_
_publ_author_name
'Li, Xinrui'
'Zhou, Ningning'
'Tu, Deshuang'
'Lu, Chang-sheng'
'Yan, Hong'

_publ_section_title
;
 Metal-free regioselective B--O coupling in carboranes for constructing
 aggregation-induced emission luminogens
;
_journal_name_full 'Chemical Communications'
_journal_paper_doi 10.1039/D5CC03944D
_journal_year 2026
_chemical_formula_moiety 'C7 H15 B9 Cl N'
_chemical_formula_sum 'C7 H15 B9 Cl N'
_chemical_formula_weight 246.075
_space_group_crystal_system monoclinic
_space_group_IT_number 15
_space_group_name_Hall '-C 2yc'
_space_group_name_H-M_alt 'C 1 2/c 1'
_symmetry_Int_Tables_number 15
_audit_creation_date 2025-08-03
_audit_creation_method
;
Olex2 1.5
(compiled 2025.07.13 svn.rb7424aed for OlexSys, GUI svn.r7314)
;
_audit_update_record
;
2025-09-25 deposited with the CCDC.	2025-11-27 downloaded from the CCDC.
;
_cell_angle_alpha 90
_cell_angle_beta 103.650(2)
_cell_angle_gamma 90
_cell_formula_units_Z 8
_cell_length_a 20.3463(10)
_cell_length_b 6.4323(4)
_cell_length_c 20.4209(9)
_cell_measurement_reflns_used 4378
_cell_measurement_temperature 193.0
_cell_measurement_theta_max 27.52
_cell_measurement_theta_min 2.54
_cell_volume 2597.1(2)
_computing_cell_refinement 'SAINT V8.40B (?, 2016)'
_computing_data_reduction 'SAINT V8.40B (?, 2016)'
_computing_molecular_graphics 'Olex2 1.5 (Dolomanov et al., 2009)'
_computing_publication_material 'Olex2 1.5 (Dolomanov et al., 2009)'
_computing_structure_refinement 'olex2.refine 1.5 (Bourhis et al., 2015)'
_diffrn_ambient_temperature 193.0
_diffrn_measured_fraction_theta_full 0.9949
_diffrn_measured_fraction_theta_max 0.9937
_diffrn_measurement_device_type 'Bruker APEX-II CCD'
_diffrn_measurement_method '\f and \w scans'
_diffrn_radiation_type 'Mo K\a'
_diffrn_radiation_wavelength 0.71073
_diffrn_reflns_av_R_equivalents 0.0372
_diffrn_reflns_av_unetI/netI 0.0339
_diffrn_reflns_Laue_measured_fraction_full 0.9949
_diffrn_reflns_Laue_measured_fraction_max 0.9937
_diffrn_reflns_limit_h_max 23
_diffrn_reflns_limit_h_min -26
_diffrn_reflns_limit_k_max 8
_diffrn_reflns_limit_k_min -7
_diffrn_reflns_limit_l_max 26
_diffrn_reflns_limit_l_min -26
_diffrn_reflns_number 11691
_diffrn_reflns_point_group_measured_fraction_full 0.9949
_diffrn_reflns_point_group_measured_fraction_max 0.9937
_diffrn_reflns_theta_full 25.2417
_diffrn_reflns_theta_max 27.54
_diffrn_reflns_theta_min 2.05
_diffrn_source_current 40.0
_diffrn_source_power 1.8
_diffrn_source_voltage 45.0
_diffrn_standards_number 0
_exptl_absorpt_coefficient_mu 0.261
_exptl_absorpt_correction_T_max 0.7456
_exptl_absorpt_correction_T_min 0.6278
_exptl_absorpt_correction_type none
_exptl_absorpt_process_details
;
SADABS-2016/2 (Bruker,2016/2) was used for absorption correction.
wR2(int) was 0.1455 before and 0.0505 after correction.
The Ratio of minimum to maximum transmission is 0.8420.
The \l/2 correction factor is Not present.
;
_exptl_crystal_colour 'clear light colourless'
_exptl_crystal_colour_lustre clear
_exptl_crystal_colour_modifier light
_exptl_crystal_colour_primary colourless
_exptl_crystal_density_diffrn 1.259
_exptl_crystal_description block
_exptl_crystal_F_000 1009.541
_exptl_crystal_size_max 0.22
_exptl_crystal_size_mid 0.19
_exptl_crystal_size_min 0.15
_refine_diff_density_max 0.3046
_refine_diff_density_min -0.2739
_refine_diff_density_rms 0.0586
_refine_ls_d_res_high 0.7686
_refine_ls_d_res_low 9.9221
_refine_ls_goodness_of_fit_ref 1.0385
_refine_ls_hydrogen_treatment mixed
_refine_ls_matrix_type full
_refine_ls_number_constraints 22
_refine_ls_number_parameters 179
_refine_ls_number_reflns 2981
_refine_ls_number_restraints 0
_refine_ls_restrained_S_all 1.0385
_refine_ls_R_factor_all 0.0549
_refine_ls_R_factor_gt 0.0416
_refine_ls_shift/su_max 0.0001
_refine_ls_shift/su_mean 0.0000
_refine_ls_structure_factor_coef Fsqd
_refine_ls_weighting_details 'w=1/[\s^2^(Fo^2^)+(0.0591P)^2^+2.1474P] where P=(Fo^2^+2Fc^2^)/3'
_refine_ls_weighting_scheme calc
_refine_ls_wR_factor_gt 0.1087
_refine_ls_wR_factor_ref 0.1200
_reflns_Friedel_coverage 0.0
_reflns_limit_h_max 25
_reflns_limit_h_min -26
_reflns_limit_k_max 8
_reflns_limit_k_min 0
_reflns_limit_l_max 26
_reflns_limit_l_min 0
_reflns_number_gt 2416
_reflns_number_total 2981
_reflns_threshold_expression I>=2u(I)
_cod_data_source_file d5cc03944d2.cif
_cod_data_source_block ZZZZZ_a
_cod_original_sg_symbol_H-M C2/c
_cod_database_code 7135292
_olex2_refinement_description
;
1. Fixed Uiso
 At 1.2 times of:
  All B(H) groups, All C(H) groups
2.a Aromatic/amide H refined with riding coordinates:
 C003(H003), C006(H006), C007(H007), C008(H008), C009(H009)
2.b Boron cage BH refined with riding coordinates:
 B00B(H00C), B00C(H00D), B00E(H00E), B00G(H00G), B00H(H00H), B00I(H00I)
;
_olex2_refine_details
;
Refinement using NoSpherA2, an implementation of
NOn-SPHERical Atom-form-factors in Olex2.
Please cite:
F. Kleemiss et al. Chem. Sci. DOI 10.1039/D0SC05526C - 2021
NoSpherA2 implementation of HAR makes use of
tailor-made aspherical atomic form factors calculated
on-the-fly from a Hirshfeld-partitioned electron density (ED) - not from
spherical-atom form factors.

The ED is calculated from a gaussian basis set single determinant SCF
wavefunction - either Hartree-Fock or DFT using selected funtionals
- for a fragment of the crystal.
This fragment can be embedded in an electrostatic crystal field by employing cluster charges
or modelled using implicit solvation models, depending on the software used.
The following options were used:
   SOFTWARE:       Thakkar IAM
   PARTITIONING:   NoSpherA2
   INT ACCURACY:   Normal
   METHOD:         B3LYP
   BASIS SET:      def2-SVP
   CHARGE:         0
   MULTIPLICITY:   0
   DATE:           2025-08-03_20-07-34
;
_olex2_submission_special_instructions 'No special instructions were received'

loop_
_space_group_symop_id
_space_group_symop_operation_xyz
1 x,y,z
2 -x,y,-z+1/2
3 -x,-y,-z
4 x,-y,z-1/2
5 x+1/2,y+1/2,z
6 -x+1/2,y+1/2,-z+1/2
7 -x+1/2,-y+1/2,-z
8 x+1/2,-y+1/2,z-1/2

loop_
_atom_site_label
_atom_site_type_symbol
_atom_site_fract_x
_atom_site_fract_y
_atom_site_fract_z
_atom_site_U_iso_or_equiv
_atom_site_adp_type
_atom_site_occupancy
_atom_site_refinement_flags_posn
Cl01 Cl 0.90474(2) 0.26593(7) 0.26485(2) 0.03750(15) Uani 1.000000 .
N002 N 0.67144(6) 0.4094(2) 0.37268(6) 0.0263(3) Uani 1.000000 .
C003 C 0.63909(9) 0.2426(3) 0.34023(8) 0.0307(4) Uani 1.000000 .
H003 H 0.66839(9) 0.1214(3) 0.32155(8) 0.0369(4) Uiso 1.000000 R
C004 C 0.80233(8) 0.2824(3) 0.42355(8) 0.0272(3) Uani 1.000000 .
C005 C 0.86759(8) 0.2490(3) 0.39801(9) 0.0290(4) Uani 1.000000 .
C006 C 0.63586(8) 0.5576(3) 0.39567(9) 0.0328(4) Uani 1.000000 .
H006 H 0.66272(8) 0.6924(3) 0.42292(9) 0.0393(5) Uiso 1.000000 R
C007 C 0.56994(9) 0.2211(3) 0.32999(9) 0.0377(4) Uani 1.000000 .
H007 H 0.54424(9) 0.0824(3) 0.30420(9) 0.0453(5) Uiso 1.000000 R
C008 C 0.56649(9) 0.5444(3) 0.38585(9) 0.0380(4) Uani 1.000000 .
H008 H 0.53808(9) 0.6679(3) 0.40460(9) 0.0456(5) Uiso 1.000000 R
C009 C 0.53323(8) 0.3749(3) 0.35234(9) 0.0381(4) Uani 1.000000 .
H009 H 0.47776(8) 0.3621(3) 0.34343(9) 0.0457(5) Uiso 1.000000 R
B00A B 0.78146(9) 0.5124(3) 0.30824(9) 0.0248(4) Uani 1.000000 .
B00B B 0.86002(9) 0.6362(3) 0.34639(9) 0.0258(4) Uani 1.000000 .
H00C H 0.88201(9) 0.7655(3) 0.31453(9) 0.0310(4) Uiso 1.000000 R
B00C B 0.78654(9) 0.6770(3) 0.38026(9) 0.0258(4) Uani 1.000000 .
H00D H 0.75502(9) 0.8373(3) 0.37376(9) 0.0309(4) Uiso 1.000000 R
B00D B 0.86205(9) 0.3669(3) 0.32730(9) 0.0265(4) Uani 1.000000 .
B00E B 0.86869(9) 0.6576(3) 0.43624(9) 0.0288(4) Uani 1.000000 .
H00E H 0.89576(9) 0.8045(3) 0.46818(9) 0.0346(5) Uiso 1.000000 R
B00F B 0.74816(9) 0.4350(3) 0.37875(9) 0.0242(4) Uani 1.000000 .
B00G B 0.87631(10) 0.3997(3) 0.46861(10) 0.0321(4) Uani 1.000000 .
H00G H 0.90812(10) 0.3546(3) 0.52438(10) 0.0385(5) Uiso 1.000000 R
B00H B 0.79826(10) 0.5315(3) 0.45527(9) 0.0283(4) Uani 1.000000 .
H00H H 0.77574(10) 0.5836(3) 0.50230(9) 0.0340(5) Uiso 1.000000 R
B00I B 0.91496(9) 0.4709(3) 0.40390(10) 0.0298(4) Uani 1.000000 .
H00I H 0.97562(9) 0.4834(3) 0.41406(10) 0.0358(5) Uiso 1.000000 R
H00A H 0.7946(11) 0.328(4) 0.3081(10) 0.046(6) Uiso 1.000000 .
H00B H 0.7537(9) 0.561(3) 0.2582(10) 0.038(5) Uiso 1.000000 .
H005 H 0.8892(10) 0.109(4) 0.4061(10) 0.046(6) Uiso 1.000000 .
H004 H 0.7878(10) 0.165(3) 0.4455(10) 0.034(5) Uiso 1.000000 .

loop_
_atom_site_aniso_label
_atom_site_aniso_U_11
_atom_site_aniso_U_22
_atom_site_aniso_U_33
_atom_site_aniso_U_12
_atom_site_aniso_U_13
_atom_site_aniso_U_23
Cl01 0.0384(3) 0.0368(3) 0.0425(3) 0.00443(18) 0.02019(19) -0.00265(18)
N002 0.0250(6) 0.0273(7) 0.0275(6) -0.0032(5) 0.0082(5) -0.0013(5)
C003 0.0281(8) 0.0338(10) 0.0309(8) -0.0075(7) 0.0084(7) -0.0051(7)
C004 0.0301(8) 0.0220(8) 0.0308(8) -0.0046(6) 0.0100(7) 0.0021(6)
C005 0.0278(8) 0.0214(8) 0.0377(9) 0.0016(6) 0.0073(7) 0.0054(6)
C006 0.0299(8) 0.0331(10) 0.0372(9) -0.0000(7) 0.0119(7) -0.0042(7)
C007 0.0301(9) 0.0462(12) 0.0356(9) -0.0108(8) 0.0053(7) -0.0033(8)
C008 0.0294(9) 0.0426(11) 0.0448(10) 0.0043(8) 0.0145(7) 0.0023(8)
C009 0.0240(8) 0.0506(12) 0.0386(9) -0.0039(8) 0.0054(7) 0.0044(8)
B00A 0.0237(8) 0.0235(9) 0.0274(8) -0.0007(7) 0.0064(7) 0.0008(7)
B00B 0.0248(8) 0.0225(9) 0.0307(9) -0.0020(7) 0.0078(7) 0.0030(7)
B00C 0.0281(9) 0.0201(9) 0.0295(9) -0.0017(7) 0.0076(7) -0.0003(7)
B00D 0.0229(8) 0.0250(10) 0.0324(9) -0.0006(7) 0.0083(7) -0.0007(7)
B00E 0.0302(9) 0.0252(10) 0.0296(9) -0.0066(7) 0.0041(7) -0.0010(7)
B00F 0.0236(8) 0.0217(9) 0.0288(8) -0.0034(7) 0.0090(6) -0.0021(7)
B00G 0.0319(9) 0.0303(10) 0.0309(9) -0.0040(8) 0.0011(7) 0.0045(8)
B00H 0.0329(9) 0.0247(9) 0.0278(9) -0.0056(7) 0.0080(7) -0.0023(7)
B00I 0.0252(8) 0.0272(10) 0.0347(10) -0.0033(7) 0.0023(7) 0.0036(7)

loop_
_atom_type_symbol
_atom_type_scat_dispersion_real
_atom_type_scat_dispersion_imag
_atom_type_scat_source
_atom_type_scat_dispersion_source
B 0.00156 0.00068 'NoSpherA2: Chem.Sci. 2021, DOI:10.1039/D0SC05526C' 'Brennan, Cowan, Rev. Sci. Instrum., 1992, 63, 850'
C 0.00313 0.00162 'NoSpherA2: Chem.Sci. 2021, DOI:10.1039/D0SC05526C' 'Brennan, Cowan, Rev. Sci. Instrum., 1992, 63, 850'
Cl 0.14908 0.15974 'NoSpherA2: Chem.Sci. 2021, DOI:10.1039/D0SC05526C' 'Brennan, Cowan, Rev. Sci. Instrum., 1992, 63, 850'
H 0.00000 0.00000 'NoSpherA2: Chem.Sci. 2021, DOI:10.1039/D0SC05526C' 'Brennan, Cowan, Rev. Sci. Instrum., 1992, 63, 850'
N 0.00612 0.00332 'NoSpherA2: Chem.Sci. 2021, DOI:10.1039/D0SC05526C' 'Brennan, Cowan, Rev. Sci. Instrum., 1992, 63, 850'

loop_
_geom_angle_atom_site_label_1
_geom_angle_atom_site_label_2
_geom_angle_atom_site_label_3
_geom_angle
_geom_angle_site_symmetry_1
_geom_angle_site_symmetry_3
_geom_angle_publ_flag
C006 N002 C003 119.63(14) . . ?
B00F N002 C003 119.40(13) . . ?
B00F N002 C006 120.84(14) . . ?
H003 C003 N002 119.45(9) . . ?
C007 C003 N002 121.10(17) . . ?
C007 C003 H003 119.45(11) . . ?
B00F C004 C005 115.03(13) . . ?
B00G C004 C005 62.34(11) . . ?
B00G C004 B00F 115.55(13) . . ?
B00H C004 C005 111.89(13) . . ?
B00H C004 B00F 63.81(11) . . ?
B00H C004 B00G 60.95(11) . . ?
H004 C004 C005 115.6(12) . . ?
H004 C004 B00F 120.3(12) . . ?
H004 C004 B00G 114.7(12) . . ?
H004 C004 B00H 120.2(12) . . ?
B00D C005 C004 110.59(13) . . ?
B00G C005 C004 64.24(11) . . ?
B00G C005 B00D 117.38(14) . . ?
B00I C005 C004 111.93(14) . . ?
B00I C005 B00D 65.76(11) . . ?
B00I C005 B00G 61.54(11) . . ?
H005 C005 C004 116.5(12) . . ?
H005 C005 B00D 120.6(12) . . ?
H005 C005 B00G 114.7(12) . . ?
H005 C005 B00I 121.6(12) . . ?
H006 C006 N002 119.30(9) . . ?
C008 C006 N002 121.40(17) . . ?
C008 C006 H006 119.30(11) . . ?
H007 C007 C003 120.33(11) . . ?
C009 C007 C003 119.34(17) . . ?
C009 C007 H007 120.33(10) . . ?
H008 C008 C006 120.45(11) . . ?
C009 C008 C006 119.11(17) . . ?
C009 C008 H008 120.45(10) . . ?
C008 C009 C007 119.40(16) . . ?
H009 C009 C007 120.30(10) . . ?
H009 C009 C008 120.30(10) . . ?
B00C B00A B00B 60.56(10) . . ?
B00D B00A B00B 58.48(10) . . ?
B00D B00A B00C 104.45(12) . . ?
B00F B00A B00B 103.93(12) . . ?
B00F B00A B00C 57.83(10) . . ?
B00F B00A B00D 100.04(12) . . ?
H00A B00A B00B 105.2(10) . . ?
H00A B00A B00C 127.4(10) . . ?
H00A B00A B00D 47.4(10) . . ?
H00A B00A B00F 81.7(10) . . ?
H00B B00A B00B 119.4(10) . . ?
H00B B00A B00C 120.9(11) . . ?
H00B B00A B00D 125.6(10) . . ?
H00B B00A B00F 128.2(10) . . ?
H00B B00A H00A 110.2(14) . . ?
H00C B00B B00A 118.61(8) . . ?
B00C B00B B00A 59.83(10) . . ?
B00C B00B H00C 123.52(8) . . ?
B00D B00B B00A 62.35(10) . . ?
B00D B00B H00C 121.53(8) . . ?
B00D B00B B00C 106.81(12) . . ?
B00E B00B B00A 109.81(12) . . ?
B00E B00B H00C 122.41(8) . . ?
B00E B00B B00C 59.47(10) . . ?
B00E B00B B00D 107.17(13) . . ?
B00I B00B B00A 112.34(13) . . ?
B00I B00B H00C 121.02(8) . . ?
B00I B00B B00C 106.43(12) . . ?
B00I B00B B00D 61.13(11) . . ?
B00I B00B B00E 58.50(11) . . ?
B00B B00C B00A 59.61(10) . . ?
H00D B00C B00A 119.22(8) . . ?
H00D B00C B00B 123.27(8) . . ?
B00E B00C B00A 110.25(13) . . ?
B00E B00C B00B 60.21(10) . . ?
B00E B00C H00D 121.44(9) . . ?
B00F B00C B00A 61.22(10) . . ?
B00F B00C B00B 105.77(13) . . ?
B00F B00C H00D 122.62(8) . . ?
B00F B00C B00E 107.24(13) . . ?
B00H B00C B00A 111.63(13) . . ?
B00H B00C B00B 107.51(13) . . ?
B00H B00C H00D 120.63(9) . . ?
B00H B00C B00E 59.63(10) . . ?
B00H B00C B00F 60.53(10) . . ?
C005 B00D Cl01 121.00(13) . . ?
B00A B00D Cl01 125.35(12) . . ?
B00A B00D C005 107.34(13) . . ?
B00B B00D Cl01 122.67(12) . . ?
B00B B00D C005 105.20(13) . . ?
B00B B00D B00A 59.17(10) . . ?
B00I B00D Cl01 116.93(11) . . ?
B00I B00D C005 59.77(11) . . ?
B00I B00D B00A 108.23(13) . . ?
B00I B00D B00B 59.26(10) . . ?
H00A B00D Cl01 110.3(9) . . ?
H00A B00D C005 91.3(9) . . ?
H00A B00D B00A 41.2(10) . . ?
H00A B00D B00B 99.8(10) . . ?
H00A B00D B00I 132.4(9) . . ?
B00C B00E B00B 60.32(10) . . ?
H00E B00E B00B 122.16(8) . . ?
H00E B00E B00C 121.93(9) . . ?
B00G B00E B00B 106.58(13) . . ?
B00G B00E B00C 106.74(13) . . ?
B00G B00E H00E 122.78(8) . . ?
B00H B00E B00B 107.36(12) . . ?
B00H B00E B00C 59.33(10) . . ?
B00H B00E H00E 122.10(9) . . ?
B00H B00E B00G 59.63(11) . . ?
B00I B00E B00B 59.76(11) . . ?
B00I B00E B00C 108.11(13) . . ?
B00I B00E H00E 121.67(8) . . ?
B00I B00E B00G 59.50(11) . . ?
B00I B00E B00H 107.72(13) . . ?
C004 B00F N002 121.96(13) . . ?
B00A B00F N002 121.94(13) . . ?
B00A B00F C004 106.83(12) . . ?
B00C B00F N002 122.53(14) . . ?
B00C B00F C004 107.12(12) . . ?
B00C B00F B00A 60.94(10) . . ?
B00H B00F N002 118.03(13) . . ?
B00H B00F C004 62.07(11) . . ?
B00H B00F B00A 111.30(12) . . ?
B00H B00F B00C 60.41(10) . . ?
C005 B00G C004 53.43(10) . . ?
B00E B00G C004 102.66(12) . . ?
B00E B00G C005 103.45(13) . . ?
H00G B00G C004 126.88(8) . . ?
H00G B00G C005 125.85(9) . . ?
H00G B00G B00E 123.76(8) . . ?
B00H B00G C004 59.45(10) . . ?
B00H B00G C005 103.39(13) . . ?
B00H B00G B00E 59.87(11) . . ?
B00H B00G H00G 121.65(9) . . ?
B00I B00G C004 101.59(12) . . ?
B00I B00G C005 59.21(11) . . ?
B00I B00G B00E 59.39(11) . . ?
B00I B00G H00G 122.65(8) . . ?
B00I B00G B00H 107.82(13) . . ?
B00C B00H C004 100.03(12) . . ?
B00E B00H C004 103.22(13) . . ?
B00E B00H B00C 61.04(10) . . ?
B00F B00H C004 54.12(10) . . ?
B00F B00H B00C 59.06(10) . . ?
B00F B00H B00E 107.19(12) . . ?
B00G B00H C004 59.60(11) . . ?
B00G B00H B00C 108.76(13) . . ?
B00G B00H B00E 60.49(11) . . ?
B00G B00H B00F 106.17(13) . . ?
H00H B00H C004 127.88(8) . . ?
H00H B00H B00C 123.10(9) . . ?
H00H B00H B00E 121.87(9) . . ?
H00H B00H B00F 123.69(8) . . ?
H00H B00H B00G 120.55(9) . . ?
B00B B00I C005 101.37(12) . . ?
B00D B00I C005 54.47(10) . . ?
B00D B00I B00B 59.61(10) . . ?
B00E B00I C005 104.77(13) . . ?
B00E B00I B00B 61.74(11) . . ?
B00E B00I B00D 108.52(13) . . ?
B00G B00I C005 59.25(11) . . ?
B00G B00I B00B 109.38(13) . . ?
B00G B00I B00D 105.95(13) . . ?
B00G B00I B00E 61.12(11) . . ?
H00I B00I C005 127.21(9) . . ?
H00I B00I B00B 122.32(8) . . ?
H00I B00I B00D 123.44(8) . . ?
H00I B00I B00E 120.68(8) . . ?
H00I B00I B00G 120.77(8) . . ?
B00D H00A B00A 91.4(14) . . ?

loop_
_geom_bond_atom_site_label_1
_geom_bond_atom_site_label_2
_geom_bond_distance
_geom_bond_site_symmetry_2
_geom_bond_publ_flag
Cl01 B00D 1.8235(19) . ?
N002 C003 1.348(2) . ?
N002 C006 1.347(2) . ?
N002 B00F 1.545(2) . ?
C003 H003 1.1030 . ?
C003 C007 1.380(2) . ?
C004 C005 1.552(2) . ?
C004 B00F 1.593(2) . ?
C004 B00G 1.740(2) . ?
C004 B00H 1.738(3) . ?
C004 H004 0.96(2) . ?
C005 B00D 1.611(2) . ?
C005 B00G 1.711(3) . ?
C005 B00I 1.711(3) . ?
C005 H005 1.00(2) . ?
C006 H006 1.1030 . ?
C006 C008 1.381(2) . ?
C007 H007 1.1030 . ?
C007 C009 1.380(3) . ?
C008 H008 1.1030 . ?
C008 C009 1.377(3) . ?
C009 H009 1.1030 . ?
B00A B00B 1.791(2) . ?
B00A B00C 1.795(3) . ?
B00A B00D 1.848(3) . ?
B00A B00F 1.800(2) . ?
B00A H00A 1.22(2) . ?
B00A H00B 1.090(19) . ?
B00B H00C 1.2050 . ?
B00B B00C 1.808(2) . ?
B00B B00D 1.778(3) . ?
B00B B00E 1.807(3) . ?
B00B B00I 1.772(3) . ?
B00C H00D 1.2050 . ?
B00C B00E 1.793(3) . ?
B00C B00F 1.739(3) . ?
B00C B00H 1.763(3) . ?
B00D B00I 1.805(3) . ?
B00D H00A 1.36(2) . ?
B00E H00E 1.2050 . ?
B00E B00G 1.779(3) . ?
B00E B00H 1.768(3) . ?
B00E B00I 1.749(3) . ?
B00F B00H 1.765(2) . ?
B00G H00G 1.2050 . ?
B00G B00H 1.764(3) . ?
B00G B00I 1.751(3) . ?
B00H H00H 1.2050 . ?
B00I H00I 1.2050 . ?

loop_
_geom_torsion_atom_site_label_1
_geom_torsion_atom_site_label_2
_geom_torsion_atom_site_label_3
_geom_torsion_atom_site_label_4
_geom_torsion
_geom_torsion_site_symmetry_1
_geom_torsion_site_symmetry_2
_geom_torsion_site_symmetry_3
_geom_torsion_site_symmetry_4
_geom_torsion_publ_flag
Cl01 B00D C005 C004 -149.28(13) . . . . ?
Cl01 B00D C005 B00G 139.89(13) . . . . ?
Cl01 B00D C005 B00I 105.15(17) . . . . ?
Cl01 B00D B00A B00B -110.32(19) . . . . ?
Cl01 B00D B00A B00C -151.43(14) . . . . ?
Cl01 B00D B00A B00F 149.41(15) . . . . ?
Cl01 B00D B00B B00A 114.69(18) . . . . ?
Cl01 B00D B00B B00C 156.01(13) . . . . ?
Cl01 B00D B00B B00E -141.51(14) . . . . ?
Cl01 B00D B00B B00I -104.16(18) . . . . ?
Cl01 B00D B00I C005 -111.9(2) . . . . ?
Cl01 B00D B00I B00B 113.72(18) . . . . ?
Cl01 B00D B00I B00E 152.89(13) . . . . ?
Cl01 B00D B00I B00G -142.83(14) . . . . ?
N002 C003 C007 C009 1.2(2) . . . . ?
N002 C006 C008 C009 0.6(2) . . . . ?
N002 B00F C004 C005 149.54(15) . . . . ?
N002 B00F C004 B00G -140.63(15) . . . . ?
N002 B00F C004 B00H -107.23(18) . . . . ?
N002 B00F B00A B00B 153.28(16) . . . . ?
N002 B00F B00A B00C 112.2(2) . . . . ?
N002 B00F B00A B00D -146.92(16) . . . . ?
N002 B00F B00C B00A -111.31(19) . . . . ?
N002 B00F B00C B00B -152.30(15) . . . . ?
N002 B00F B00C B00E 144.63(15) . . . . ?
N002 B00F B00C B00H 106.19(19) . . . . ?
N002 B00F B00H C004 113.4(2) . . . . ?
N002 B00F B00H B00C -113.5(2) . . . . ?
N002 B00F B00H B00E -152.53(15) . . . . ?
N002 B00F B00H B00G 144.02(15) . . . . ?
C003 N002 C006 C008 -1.00(18) . . . . ?
C003 N002 B00F C004 -68.03(16) . . . . ?
C003 N002 B00F B00A 74.26(16) . . . . ?
C003 N002 B00F B00C 147.92(14) . . . . ?
C003 N002 B00F B00H -140.98(15) . . . . ?
C003 C007 C009 C008 -1.6(2) . . . . ?
C004 C005 B00D B00A 4.18(14) . . . . ?
C004 C005 B00D B00B 66.05(14) . . . . ?
C004 C005 B00D B00I 105.57(18) . . . . ?
C004 C005 B00G B00E -95.93(12) . . . . ?
C004 C005 B00G B00H -34.20(13) . . . . ?
C004 C005 B00G B00I -137.17(15) . . . . ?
C004 C005 B00I B00B -64.61(14) . . . . ?
C004 C005 B00I B00D -103.56(19) . . . . ?
C004 C005 B00I B00E -1.12(14) . . . . ?
C004 C005 B00I B00G 41.30(15) . . . . ?
C004 B00F N002 C006 116.10(16) . . . . ?
C004 B00F B00A B00B -59.55(13) . . . . ?
C004 B00F B00A B00C -100.59(17) . . . . ?
C004 B00F B00A B00D 0.25(13) . . . . ?
C004 B00F B00C B00A 100.11(16) . . . . ?
C004 B00F B00C B00B 59.12(13) . . . . ?
C004 B00F B00C B00E -3.96(13) . . . . ?
C004 B00F B00C B00H -42.39(14) . . . . ?
C004 B00F B00H B00C 133.18(15) . . . . ?
C004 B00F B00H B00E 94.11(12) . . . . ?
C004 B00F B00H B00G 30.67(13) . . . . ?
C004 B00G C005 B00D 100.94(12) . . . . ?
C004 B00G C005 B00I 137.17(14) . . . . ?
C004 B00G B00E B00B -57.85(13) . . . . ?
C004 B00G B00E B00C 5.41(13) . . . . ?
C004 B00G B00E B00H 42.89(14) . . . . ?
C004 B00G B00E B00I -96.11(17) . . . . ?
C004 B00G B00H B00C -90.80(11) . . . . ?
C004 B00G B00H B00E -129.56(14) . . . . ?
C004 B00G B00H B00F -28.63(13) . . . . ?
C004 B00G B00I C005 -33.87(14) . . . . ?
C004 B00G B00I B00B 58.07(14) . . . . ?
C004 B00G B00I B00D -4.72(14) . . . . ?
C004 B00G B00I B00E 97.97(16) . . . . ?
C004 B00H B00C B00A 1.84(13) . . . . ?
C004 B00H B00C B00B -61.70(12) . . . . ?
C004 B00H B00C B00E -99.65(17) . . . . ?
C004 B00H B00C B00F 36.87(14) . . . . ?
C004 B00H B00E B00B 56.31(13) . . . . ?
C004 B00H B00E B00C 94.27(17) . . . . ?
C004 B00H B00E B00G -43.08(15) . . . . ?
C004 B00H B00E B00I -6.68(13) . . . . ?
C004 B00H B00F B00A -98.35(11) . . . . ?
C004 B00H B00F B00C -133.18(14) . . . . ?
C004 B00H B00G C005 31.61(13) . . . . ?
C004 B00H B00G B00E 129.56(15) . . . . ?
C004 B00H B00G B00I 93.18(11) . . . . ?
C005 C004 B00F B00A 2.38(15) . . . . ?
C005 C004 B00F B00C -61.66(14) . . . . ?
C005 C004 B00F B00H -103.23(18) . . . . ?
C005 C004 B00G B00E 97.48(12) . . . . ?
C005 C004 B00G B00H 140.59(15) . . . . ?
C005 C004 B00G B00I 36.60(14) . . . . ?
C005 C004 B00H B00C 68.66(14) . . . . ?
C005 C004 B00H B00E 6.28(14) . . . . ?
C005 C004 B00H B00F 108.09(19) . . . . ?
C005 C004 B00H B00G -37.30(15) . . . . ?
C005 B00D B00A B00B 97.68(17) . . . . ?
C005 B00D B00A B00C 56.57(14) . . . . ?
C005 B00D B00A B00F -2.59(13) . . . . ?
C005 B00D B00B B00A -101.39(16) . . . . ?
C005 B00D B00B B00C -60.06(13) . . . . ?
C005 B00D B00B B00E 2.41(13) . . . . ?
C005 B00D B00B B00I 39.77(14) . . . . ?
C005 B00D B00I B00B -134.40(15) . . . . ?
C005 B00D B00I B00E -95.23(12) . . . . ?
C005 B00D B00I B00G -30.96(14) . . . . ?
C005 B00G C004 B00F -106.19(12) . . . . ?
C005 B00G C004 B00H -140.59(13) . . . . ?
C005 B00G B00E B00B -2.89(13) . . . . ?
C005 B00G B00E B00C 60.37(13) . . . . ?
C005 B00G B00E B00H 97.84(17) . . . . ?
C005 B00G B00E B00I -41.15(14) . . . . ?
C005 B00G B00H B00C -59.20(13) . . . . ?
C005 B00G B00H B00E -97.95(17) . . . . ?
C005 B00G B00H B00F 2.97(13) . . . . ?
C005 B00G B00I B00B 91.95(12) . . . . ?
C005 B00G B00I B00D 29.15(13) . . . . ?
C005 B00G B00I B00E 131.84(14) . . . . ?
C005 B00I B00B B00A 0.54(14) . . . . ?
C005 B00I B00B B00C 64.10(13) . . . . ?
C005 B00I B00B B00D -36.38(14) . . . . ?
C005 B00I B00B B00E 100.79(17) . . . . ?
C005 B00I B00D B00A 99.86(11) . . . . ?
C005 B00I B00D B00B 134.40(14) . . . . ?
C005 B00I B00E B00B -95.15(16) . . . . ?
C005 B00I B00E B00C -57.69(13) . . . . ?
C005 B00I B00E B00G 41.46(14) . . . . ?
C005 B00I B00E B00H 4.99(13) . . . . ?
C005 B00I B00G B00E -131.84(14) . . . . ?
C005 B00I B00G B00H -95.25(12) . . . . ?
C006 N002 C003 C007 0.12(18) . . . . ?
C006 N002 B00F B00A -101.61(15) . . . . ?
C006 N002 B00F B00C -27.95(17) . . . . ?
C006 N002 B00F B00H 43.15(16) . . . . ?
C006 C008 C009 C007 0.7(2) . . . . ?
C007 C003 N002 B00F -175.80(16) . . . . ?
C008 C006 N002 B00F 174.85(16) . . . . ?
B00A B00B B00C B00E 142.94(14) . . . . ?
B00A B00B B00C B00F 41.80(12) . . . . ?
B00A B00B B00C B00H 105.25(11) . . . . ?
B00A B00B B00D B00I -141.16(14) . . . . ?
B00A B00B B00E B00C -33.63(14) . . . . ?
B00A B00B B00E B00G 66.52(14) . . . . ?
B00A B00B B00E B00H 3.88(14) . . . . ?
B00A B00B B00E B00I 104.66(18) . . . . ?
B00A B00B B00I B00D 36.92(14) . . . . ?
B00A B00B B00I B00E -100.25(17) . . . . ?
B00A B00B B00I B00G -60.63(14) . . . . ?
B00A B00C B00B B00D -42.57(12) . . . . ?
B00A B00C B00B B00E -142.94(14) . . . . ?
B00A B00C B00B B00I -106.68(11) . . . . ?
B00A B00C B00E B00B 33.65(14) . . . . ?
B00A B00C B00E B00G -66.22(14) . . . . ?
B00A B00C B00E B00H -103.84(18) . . . . ?
B00A B00C B00E B00I -3.56(14) . . . . ?
B00A B00C B00F B00H 142.50(14) . . . . ?
B00A B00C B00H B00E 101.49(18) . . . . ?
B00A B00C B00H B00F -35.03(14) . . . . ?
B00A B00C B00H B00G 62.98(14) . . . . ?
B00A B00D C005 B00G -66.65(14) . . . . ?
B00A B00D C005 B00I -101.38(16) . . . . ?
B00A B00D B00B B00C 41.32(12) . . . . ?
B00A B00D B00B B00E 103.80(10) . . . . ?
B00A B00D B00B B00I 141.16(13) . . . . ?
B00A B00D B00I B00B -34.54(14) . . . . ?
B00A B00D B00I B00E 4.63(13) . . . . ?
B00A B00D B00I B00G 68.90(14) . . . . ?
B00A B00F C004 B00G 72.22(13) . . . . ?
B00A B00F C004 B00H 105.61(16) . . . . ?
B00A B00F B00C B00B -40.99(12) . . . . ?
B00A B00F B00C B00E -104.07(11) . . . . ?
B00A B00F B00C B00H -142.50(14) . . . . ?
B00A B00F B00H B00C 34.83(14) . . . . ?
B00A B00F B00H B00E -4.23(14) . . . . ?
B00A B00F B00H B00G -67.68(14) . . . . ?
B00B B00A B00C B00E -33.89(13) . . . . ?
B00B B00A B00C B00F -132.96(14) . . . . ?
B00B B00A B00C B00H -98.20(11) . . . . ?
B00B B00A B00D B00I 34.58(13) . . . . ?
B00B B00A B00F B00C 41.04(14) . . . . ?
B00B B00A B00F B00H 6.42(14) . . . . ?
B00B B00C B00A B00D 40.06(12) . . . . ?
B00B B00C B00A B00F 132.96(14) . . . . ?
B00B B00C B00E B00G -99.87(12) . . . . ?
B00B B00C B00E B00H -137.49(15) . . . . ?
B00B B00C B00E B00I -37.21(13) . . . . ?
B00B B00C B00F B00H 101.51(16) . . . . ?
B00B B00C B00H B00E 37.95(14) . . . . ?
B00B B00C B00H B00F -98.57(17) . . . . ?
B00B B00C B00H B00G -0.56(14) . . . . ?
B00B B00D C005 B00G -4.78(15) . . . . ?
B00B B00D C005 B00I -39.52(14) . . . . ?
B00B B00D B00A B00C -41.11(12) . . . . ?
B00B B00D B00A B00F -100.27(11) . . . . ?
B00B B00D B00I B00E 39.17(13) . . . . ?
B00B B00D B00I B00G 103.44(12) . . . . ?
B00B B00E B00C B00F 98.64(11) . . . . ?
B00B B00E B00C B00H 137.49(15) . . . . ?
B00B B00E B00G B00H -100.74(17) . . . . ?
B00B B00E B00G B00I 38.26(14) . . . . ?
B00B B00E B00H B00C -37.96(14) . . . . ?
B00B B00E B00H B00F 0.20(14) . . . . ?
B00B B00E B00H B00G 99.40(17) . . . . ?
B00B B00E B00I B00D -38.21(13) . . . . ?
B00B B00E B00I B00G -136.61(14) . . . . ?
B00B B00I C005 B00D 38.95(14) . . . . ?
B00B B00I C005 B00G -105.91(17) . . . . ?
B00B B00I B00E B00C 37.46(13) . . . . ?
B00B B00I B00E B00G 136.61(14) . . . . ?
B00B B00I B00E B00H 100.15(11) . . . . ?
B00B B00I B00G B00E -39.90(14) . . . . ?
B00B B00I B00G B00H -3.31(14) . . . . ?
B00C B00A B00B B00D 133.02(13) . . . . ?
B00C B00A B00B B00E 33.49(13) . . . . ?
B00C B00A B00B B00I 96.59(12) . . . . ?
B00C B00A B00D B00I -6.53(13) . . . . ?
B00C B00A B00F B00H -34.62(13) . . . . ?
B00C B00B B00A B00D -133.02(14) . . . . ?
B00C B00B B00A B00F -39.66(13) . . . . ?
B00C B00B B00D B00I -99.83(16) . . . . ?
B00C B00B B00E B00G 100.15(11) . . . . ?
B00C B00B B00E B00H 37.51(13) . . . . ?
B00C B00B B00E B00I 138.29(14) . . . . ?
B00C B00B B00I B00D 100.47(17) . . . . ?
B00C B00B B00I B00E -36.69(14) . . . . ?
B00C B00B B00I B00G 2.92(14) . . . . ?
B00C B00E B00B B00D -99.74(11) . . . . ?
B00C B00E B00B B00I -138.29(14) . . . . ?
B00C B00E B00G B00H -37.48(14) . . . . ?
B00C B00E B00G B00I 101.51(17) . . . . ?
B00C B00E B00H B00F 38.15(13) . . . . ?
B00C B00E B00H B00G 137.36(14) . . . . ?
B00C B00E B00I B00D -0.75(14) . . . . ?
B00C B00E B00I B00G -99.15(17) . . . . ?
B00C B00F C004 B00G 8.18(14) . . . . ?
B00C B00F C004 B00H 41.57(13) . . . . ?
B00C B00F B00A B00D 100.84(11) . . . . ?
B00C B00F B00H B00E -39.06(13) . . . . ?
B00C B00F B00H B00G -102.51(12) . . . . ?
B00C B00H C004 B00F -39.43(13) . . . . ?
B00C B00H C004 B00G 105.95(16) . . . . ?
B00C B00H B00E B00G -137.36(14) . . . . ?
B00C B00H B00E B00I -100.95(11) . . . . ?
B00C B00H B00G B00E 38.75(14) . . . . ?
B00C B00H B00G B00I 2.37(14) . . . . ?
B00D C005 C004 B00F -4.34(16) . . . . ?
B00D C005 C004 B00G -111.36(18) . . . . ?
B00D C005 C004 B00H -74.62(15) . . . . ?
B00D C005 B00G B00E 5.01(14) . . . . ?
B00D C005 B00G B00H 66.74(15) . . . . ?
B00D C005 B00G B00I -36.23(15) . . . . ?
B00D C005 B00I B00E 102.44(12) . . . . ?
B00D C005 B00I B00G 144.86(15) . . . . ?
B00D B00A B00B B00E -99.53(11) . . . . ?
B00D B00A B00B B00I -36.43(13) . . . . ?
B00D B00A B00C B00E 6.18(13) . . . . ?
B00D B00A B00C B00F -92.90(16) . . . . ?
B00D B00A B00C B00H -58.14(13) . . . . ?
B00D B00A B00F B00H 66.21(13) . . . . ?
B00D B00B B00A B00F 93.36(11) . . . . ?
B00D B00B B00C B00E 100.36(17) . . . . ?
B00D B00B B00C B00F -0.78(13) . . . . ?
B00D B00B B00C B00H 62.67(13) . . . . ?
B00D B00B B00E B00G 0.41(13) . . . . ?
B00D B00B B00E B00H -62.23(13) . . . . ?
B00D B00B B00E B00I 38.55(14) . . . . ?
B00D B00B B00I B00E -137.16(14) . . . . ?
B00D B00B B00I B00G -97.55(12) . . . . ?
B00D B00I C005 B00G -144.86(14) . . . . ?
B00D B00I B00B B00E 137.16(14) . . . . ?
B00D B00I B00E B00G 98.40(17) . . . . ?
B00D B00I B00E B00H 61.94(14) . . . . ?
B00D B00I B00G B00E -102.69(17) . . . . ?
B00D B00I B00G B00H -66.10(14) . . . . ?
B00E B00B B00A B00F -6.17(14) . . . . ?
B00E B00B B00C B00F -101.14(11) . . . . ?
B00E B00B B00C B00H -37.69(13) . . . . ?
B00E B00B B00D B00I -37.36(14) . . . . ?
B00E B00B B00I B00G 39.61(13) . . . . ?
B00E B00C B00A B00F 99.08(17) . . . . ?
B00E B00C B00B B00I 36.26(13) . . . . ?
B00E B00C B00F B00H 38.43(14) . . . . ?
B00E B00C B00H B00F -136.52(15) . . . . ?
B00E B00C B00H B00G -38.51(13) . . . . ?
B00E B00G C004 B00F -8.72(15) . . . . ?
B00E B00G C004 B00H -43.11(14) . . . . ?
B00E B00G C005 B00I 41.24(14) . . . . ?
B00E B00G B00H B00F 100.92(11) . . . . ?
B00E B00H C004 B00F -101.81(15) . . . . ?
B00E B00H C004 B00G 43.57(14) . . . . ?
B00E B00H B00C B00F 136.52(14) . . . . ?
B00E B00H B00G B00I -36.38(13) . . . . ?
B00E B00I C005 B00G -42.42(14) . . . . ?
B00E B00I B00G B00H 36.59(13) . . . . ?
B00F C004 C005 B00G 107.02(18) . . . . ?
B00F C004 C005 B00I 66.90(15) . . . . ?
B00F C004 B00G B00H 34.40(15) . . . . ?
B00F C004 B00G B00I -69.59(14) . . . . ?
B00F C004 B00H B00G -145.39(14) . . . . ?
B00F B00A B00B B00I 56.93(13) . . . . ?
B00F B00A B00C B00H 34.76(13) . . . . ?
B00F B00A B00D B00I -65.69(12) . . . . ?
B00F B00C B00B B00I -64.88(13) . . . . ?
B00F B00C B00E B00G -1.23(13) . . . . ?
B00F B00C B00E B00H -38.85(15) . . . . ?
B00F B00C B00E B00I 61.43(13) . . . . ?
B00F B00C B00H B00G 98.01(11) . . . . ?
B00F B00H C004 B00G 145.39(13) . . . . ?
B00F B00H B00E B00G -99.20(18) . . . . ?
B00F B00H B00E B00I -62.80(14) . . . . ?
B00F B00H B00G B00I 64.54(13) . . . . ?
B00G C004 C005 B00I -40.11(13) . . . . ?
B00G C004 B00F B00H -33.39(14) . . . . ?
B00G C005 C004 B00H 36.73(13) . . . . ?
B00G C005 B00D B00I 34.74(15) . . . . ?
B00G B00E B00B B00I -38.14(14) . . . . ?
B00G B00E B00C B00H 37.62(15) . . . . ?
B00G B00H B00E B00I 36.41(13) . . . . ?
B00G B00I B00E B00H -36.47(13) . . . . ?
B00H C004 C005 B00I -3.38(14) . . . . ?
B00H C004 B00G B00I -103.99(12) . . . . ?
B00H B00C B00B B00I -1.43(14) . . . . ?
B00H B00C B00E B00I 100.28(12) . . . . ?
B00H B00E B00B B00I -100.78(18) . . . . ?
B00H B00E B00G B00I 138.99(14) . . . . ?
B00H B00G C005 B00I 102.97(17) . . . . ?
B00H B00G B00E B00I -138.99(14) . . . . ?
